data_2007553
loop_
_publ_author_name
'Byrne, Janice J.'
'Chavant, Pierre Y.'
'Averbuch-Pouchot, Marie-Th\'er\`ese '
'Vall\'ee, Yannick '

_publ_section_title
;
 2,2'-Biphenol
;
_journal_issue 8
_journal_name_full 'Acta Crystallographica Section C'
_journal_page_first 1154
_journal_page_last 1156
_journal_paper_doi 10.1107/S0108270198002431
_journal_volume 54
_journal_year 1998
_chemical_formula_moiety 'C12 H10 O2 '
_chemical_formula_sum 'C12 H10 O2'
_chemical_formula_weight 186.21
_space_group_IT_number 14
_symmetry_cell_setting monoclinic
_symmetry_space_group_name_Hall '-P 2ybc'
_symmetry_space_group_name_H-M 'P 1 21/c 1'
_cell_angle_alpha 90.00
_cell_angle_beta 102.90(2)
_cell_angle_gamma 90.00
_cell_formula_units_Z 4
_cell_length_a 7.392(2)
_cell_length_b 8.965(6)
_cell_length_c 14.925(4)
_cell_measurement_reflns_used 24
_cell_measurement_temperature 293
_cell_measurement_theta_max 11.5
_cell_measurement_theta_min 9.9
_cell_volume 964.1(7)
_computing_cell_refinement 'CAD-4 Software'
_computing_data_collection 'CAD-4 Software (Enraf--Nonius, 1989)'
_computing_data_reduction 'TEXSAN (Molecular Structure Corporation, 1995)'
_computing_publication_material TEXSAN
_computing_structure_refinement TEXSAN
_computing_structure_solution 'SIR88 (Burla et al., 1989)'
_diffrn_ambient_temperature 293
_diffrn_measurement_device 'Enraf--Nonius CAD-4'
_diffrn_measurement_method \w
_diffrn_radiation_monochromator graphite
_diffrn_radiation_source 'X-ray tube'
_diffrn_radiation_type 'Mo K\a'
_diffrn_radiation_wavelength 0.7107
_diffrn_reflns_av_R_equivalents 0.019
_diffrn_reflns_av_sigmaI/netI 0.040
_diffrn_reflns_limit_h_max 10
_diffrn_reflns_limit_h_min -10
_diffrn_reflns_limit_k_max 12
_diffrn_reflns_limit_k_min 0
_diffrn_reflns_limit_l_max 20
_diffrn_reflns_limit_l_min 0
_diffrn_reflns_number 3079
_diffrn_reflns_reduction_process 'Lp corrections applied'
_diffrn_reflns_theta_max 29.96
_diffrn_reflns_theta_min 2.27
_diffrn_standards_decay_% 0.0
_diffrn_standards_interval_time 120
_diffrn_standards_number 2
_exptl_absorpt_coefficient_mu 0.087
_exptl_absorpt_correction_type none
_exptl_crystal_colour 'translucent pale yellow'
_exptl_crystal_density_diffrn 1.283
_exptl_crystal_density_meas ?
_exptl_crystal_description 'stout monoclinic prism'
_exptl_crystal_F_000 392
_exptl_crystal_size_max 0.50
_exptl_crystal_size_mid 0.48
_exptl_crystal_size_min 0.42
_refine_diff_density_max 0.16
_refine_diff_density_min -0.24
_refine_ls_extinction_coef 0.0000320(4)
_refine_ls_extinction_method 'Zachariasen (1967, 1968)'
_refine_ls_goodness_of_fit_all 1.768
_refine_ls_goodness_of_fit_obs 1.768
_refine_ls_hydrogen_treatment refall
_refine_ls_matrix_type full
_refine_ls_number_constraints 0
_refine_ls_number_parameters 168
_refine_ls_number_reflns 1695
_refine_ls_number_restraints 0
_refine_ls_R_factor_all 0.042
_refine_ls_R_factor_obs .042
_refine_ls_shift/esd_max 0.050
_refine_ls_shift/esd_mean 0.010
_refine_ls_structure_factor_coef F
_refine_ls_weighting_details 'w = 1/[\s^2^(Fo) + 0.00042|Fo|^2^]'
_refine_ls_weighting_scheme calc
_refine_ls_wR_factor_all 0.053
_refine_ls_wR_factor_obs .053
_reflns_number_observed 1695
_reflns_number_total 2982
_reflns_observed_criterion I>1.8\s(I)
_cod_data_source_file os1005.cif
_cod_data_source_block os1005
_cod_depositor_comments
;
The following automatic conversions were performed:

'_exptl_crystal_density_meas' value 'not measured' was changed to '?'
- the value is perceived as not measured.

Automatic conversion script
Id: cif_fix_values 3008 2015-01-20 13:52:24Z robertas 

The following automatic conversions were performed:

'_refine_ls_weighting_scheme' value 'w = 1/[\s^2^(Fo) +
0.00042|Fo|^2^]' was changed to 'calc'. New tag
'_refine_ls_weighting_details' was created. The value of the new tag
was set to 'w = 1/[\s^2^(Fo) + 0.00042|Fo|^2^]'.

Automatic conversion script
Id: cif_fix_values 3143 2015-03-26 13:38:13Z robertas 
;
_cod_original_cell_volume 964.1(6)
_cod_original_sg_symbol_H-M 'P 21/c'
_cod_original_formula_sum 'C12 H10 O2 '
_cod_database_code 2007553
_cod_database_fobs_code 2007553

loop_
_symmetry_equiv_pos_as_xyz
'  +x,  +y,  +z'
'  -x,1/2+y,1/2-z'
'  -x,  -y,  -z'
'  +x,1/2-y,1/2+z'

loop_
_atom_site_aniso_label
_atom_site_aniso_U_11
_atom_site_aniso_U_22
_atom_site_aniso_U_33
_atom_site_aniso_U_12
_atom_site_aniso_U_13
_atom_site_aniso_U_23
O1 .0622(5) .0555(5) .0513(4) -.0076(4) .0107(4) .0076(4)
O2 .0757(5) .0633(5) .0726(5) -.0061(4) .0291(4) -.0224(4)
C1 .0483(5) .0412(5) .0472(5) .0085(5) .0087(4) -.0006(5)
C2 .0532(6) .0530(7) .0657(7) -.0015(6) .0108(5) -.0058(6)
C3 .0645(8) .0669(8) .0683(8) .0021(7) -.0040(6) -.0145(7)
C4 .0885(9) .0638(8) .0489(7) .0090(7) -.0042(6) -.0008(6)
C5 .0798(8) .0491(6) .0496(6) .0058(6) .0107(6) .0039(5)
C6 .0511(5) .0365(5) .0476(5) .0079(4) .0110(4) .0009(4)
C7 .0483(5) .0394(5) .0511(6) .0047(5) .0109(4) .0063(4)
C8 .0623(7) .0574(7) .0714(7) .0014(6) .0244(6) .0052(6)
C9 .0544(7) .0760(10) .1040(10) -.0002(7) .0250(7) .0163(8)
C10 .0527(7) .0760(10) .1020(10) -.0098(7) -.0048(7) .0146(8)
C11 .0649(7) .0652(8) .0651(8) -.0026(7) -.0045(6) -.0016(7)
C12 .0518(6) .0469(6) .0546(6) .0051(5) .0088(5) .0021(5)

loop_
_atom_site_label
_atom_site_fract_x
_atom_site_fract_y
_atom_site_fract_z
_atom_site_U_iso_or_equiv
_atom_site_thermal_displace_type
_atom_site_calc_flag
_atom_site_calc_attached_atom
_atom_site_refinement_flags
_atom_site_occupancy
O1 .02250(10) .14420(10) .68837(5) .0566(2) Uani d ? . 1.000
O2 .11250(10) .42040(10) .73119(6) .0686(3) Uani d ? . 1.000
C1 -.03490(10) .16550(10) .59514(7) .0459(3) Uani d ? . 1.000
C2 -.1886(2) .09230(10) .54434(9) .0577(3) Uani d ? . 1.000
C3 -.2441(2) .1188(2) .45170(10) .0695(4) Uani d ? . 1.000
C4 -.1489(2) .2182(2) .40978(9) .0701(4) Uani d ? . 1.000
C5 .0052(2) .28960(10) .46053(8) .0601(3) Uani d ? . 1.000
C6 .06790(10) .26380(10) .55449(7) .0451(3) Uani d ? . 1.000
C7 .24190(10) .33570(10) .60529(7) .0463(3) Uani d ? . 1.000
C8 .3980(2) .3335(2) .56714(9) .0622(4) Uani d ? . 1.000
C9 .5592(2) .4063(2) .60780(10) .0771(4) Uani d ? . 1.000
C10 .5684(2) .4856(2) .68690(10) .0806(5) Uani d ? . 1.000
C11 .4185(2) .4882(2) .72740(10) .0680(4) Uani d ? . 1.000
C12 .2586(2) .41220(10) .68770(8) .0516(3) Uani d ? . 1.000
H1' -.035(2) .071(2) .7080(9) .078(4) Uiso d ? . 1.000
H2 -.251(2) .0220(10) .5767(9) .071(4) Uiso d ? . 1.000
H2' .066(2) .332(2) .7290(10) .090(5) Uiso d ? . 1.000
H3 -.352(2) .064(2) .4164(9) .080(4) Uiso d ? . 1.000
H4 -.190(2) .243(2) .3460(10) .081(4) Uiso d ? . 1.000
H5 .073(2) .361(2) .4305(9) .073(4) Uiso d ? . 1.000
H8 .387(2) .2770(10) .5100(8) .066(4) Uiso d ? . 1.000
H9 .658(2) .406(2) .5770(10) .089(4) Uiso d ? . 1.000
H10 .673(2) .547(2) .7120(10) .101(5) Uiso d ? . 1.000
H11 .419(2) .547(2) .7836(9) .077(4) Uiso d ? . 1.000

loop_
_atom_type_symbol
_atom_type_scat_dispersion_real
_atom_type_scat_dispersion_imag
_atom_type_scat_source
C 0.003 0.002
;International Tables for Crystallography
(1992, Vol. C, Tables 4.2.6.8 and 6.1.1.1)
;
O 0.011 0.006
;International Tables for Crystallography
(1992, Vol. C, Tables 4.2.6.8 and 6.1.1.1)
;
H 0.000 0.000
;International Tables for Crystallography
(1992, Vol. C, Table 6.1.1.2)
;

loop_
_geom_angle_atom_site_label_1
_geom_angle_atom_site_label_2
_geom_angle_atom_site_label_3
_geom_angle
_geom_angle_publ_flag
O1 C1 C2 121.30(10) yes
O1 C1 C6 117.07(9) yes
C2 C1 C6 121.60(10) yes
C1 C2 C3 119.60(10) yes
C2 C3 C4 120.30(10) yes
C3 C4 C5 119.80(10) yes
C4 C5 C6 121.60(10) yes
C1 C6 C5 116.90(10) yes
C1 C6 C7 123.23(9) yes
C5 C6 C7 119.80(10) yes
C6 C7 C8 119.10(10) yes
C6 C7 C12 124.20(10) yes
C8 C7 C12 116.70(10) yes
C7 C8 C9 121.80(10) yes
C8 C9 C10 119.90(10) yes
C9 C10 C11 119.90(10) yes
C10 C11 C12 120.00(10) yes
O2 C12 C7 121.20(10) yes
O2 C12 C11 117.20(10) yes
C7 C12 C11 121.50(10) yes
C1 O1 H1' 112.6(9) no
C12 O2 H2' 107.0(10) no
C1 C2 H2 117.3(7) no
C3 C2 H2 123.0(7) no
C2 C3 H3 118.6(8) no
C4 C3 H3 121.1(8) no
C3 C4 H4 121.3(9) no
C5 C4 H4 118.8(9) no
C4 C5 H5 119.7(7) no
C6 C5 H5 118.7(7) no
C7 C8 H8 116.7(7) no
C9 C8 H8 121.5(7) no
C8 C9 H9 118.1(9) no
C10 C9 H9 121.8(9) no
C9 C10 H10 121.0(10) no
C11 C10 H10 119.0(10) no
C10 C11 H11 122.3(8) no
C12 C11 H11 117.7(8) no

loop_
_geom_bond_atom_site_label_1
_geom_bond_atom_site_label_2
_geom_bond_site_symmetry_1
_geom_bond_site_symmetry_2
_geom_bond_distance
_geom_bond_publ_flag
O1 C1 . . 1.3740(10) yes
O2 C12 . . 1.381(2) yes
C1 C2 . . 1.383(2) yes
C1 C6 . . 1.389(2) yes
C2 C3 . . 1.372(2) yes
C3 C4 . . 1.370(2) yes
C4 C5 . . 1.377(2) yes
C5 C6 . . 1.395(2) yes
C6 C7 . . 1.486(2) yes
C7 C8 . . 1.396(2) yes
C7 C12 . . 1.390(2) yes
C8 C9 . . 1.375(2) yes
C9 C10 . . 1.367(2) yes
C10 C11 . . 1.376(2) yes
C11 C12 . . 1.378(2) yes
O1 H1' . . .86(2) no
O2 H2' . . .86(2) no
C2 H2 . . .970(10) no
C3 H3 . . .980(10) no
C4 H4 . . .960(10) no
C5 H5 . . .980(10) no
C8 H8 . . .980(10) no
C9 H9 . . .940(10) no
C10 H10 . . .96(2) no
C11 H11 . . .990(10) no

loop_
_geom_contact_atom_site_label_1
_geom_contact_atom_site_label_2
_geom_contact_distance
_geom_contact_site_symmetry_2
_geom_contact_publ_flag
O1 O2 2.6450(10) 2_546 no

loop_
_cod_related_entry_id
_cod_related_entry_database
_cod_related_entry_code
1 ChemSpider 14959
